data_4349353
loop_
_publ_author_name
'Ortu, Fabrizio'
'Liu, Jingjing'
'Burton, Matthew'
'Fowler, Jonathan M.'
'Formanuik, Alasdair'
'Boulon, Marie-Emmanuelle'
'Chilton, Nicholas F.'
'Mills, David P.'

_publ_section_title
;
 Analysis of Lanthanide-Radical Magnetic Interactions in Ce(III)
 2,2'-Bipyridyl Complexes.
;
_journal_issue 5
_journal_name_full 'Inorganic chemistry'
_journal_page_first 2496
_journal_page_last 2505
_journal_paper_doi 10.1021/acs.inorgchem.6b02683
_journal_volume 56
_journal_year 2017
_chemical_formula_moiety 'C36 H50 La N2'
_chemical_formula_sum 'C36 H50 La N2'
_chemical_formula_weight 649.69
_space_group_crystal_system monoclinic
_space_group_IT_number 14
_space_group_name_Hall '-P 2ybc'
_space_group_name_H-M_alt 'P 1 21/c 1'
_atom_sites_solution_hydrogens geom
_audit_creation_date 2015-06-15
_audit_creation_method
;
Olex2 1.2
(compiled 2015.01.26 svn.r3150 for OlexSys, GUI svn.r4998)
;
_cell_angle_alpha 90
_cell_angle_beta 103.307(6)
_cell_angle_gamma 90
_cell_formula_units_Z 4
_cell_length_a 16.6336(13)
_cell_length_b 10.6734(6)
_cell_length_c 19.3376(9)
_cell_measurement_reflns_used 2609
_cell_measurement_temperature 150.03(10)
_cell_measurement_theta_max 26.2680
_cell_measurement_theta_min 3.6680
_cell_volume 3341.0(4)
_computing_cell_refinement
;
CrysAlisPro, Agilent Technologies,
Version 1.171.36.32 (release 02-08-2013 CrysAlis171 .NET)
(compiled Aug  2 2013,16:46:58)
;
_computing_data_collection
;
CrysAlisPro, Agilent Technologies,
Version 1.171.36.32 (release 02-08-2013 CrysAlis171 .NET)
(compiled Aug  2 2013,16:46:58)
;
_computing_data_reduction
;
CrysAlisPro, Agilent Technologies,
Version 1.171.36.32 (release 02-08-2013 CrysAlis171 .NET)
(compiled Aug  2 2013,16:46:58)
;
_computing_molecular_graphics 'Olex2 (Dolomanov et al., 2009)'
_computing_publication_material 'Olex2 (Dolomanov et al., 2009)'
_computing_structure_refinement 'ShelXL (Sheldrick, 2015)'
_computing_structure_solution 'ShelXS (Sheldrick, 2008)'
_diffrn_ambient_temperature 150.03(10)
_diffrn_detector_area_resol_mean 8.0714
_diffrn_measured_fraction_theta_full 0.998
_diffrn_measured_fraction_theta_max 0.998
_diffrn_measurement_details
;
#__ type_ start__ end____ width___ exp.time_
  1 omega   -5.00   26.00   1.0000   15.0000
omega____ theta____ kappa____ phi______ frames
    -      -22.9725  -99.0000   60.0000 31

#__ type_ start__ end____ width___ exp.time_
  2 omega  -18.00   26.00   1.0000   15.0000
omega____ theta____ kappa____ phi______ frames
    -      -22.9725  -99.0000  -60.0000 44

#__ type_ start__ end____ width___ exp.time_
  3 omega    0.00   89.00   1.0000   15.0000
omega____ theta____ kappa____ phi______ frames
    -       24.0662   57.0000   90.0000 89

#__ type_ start__ end____ width___ exp.time_
  4 omega  -17.00   73.00   1.0000   15.0000
omega____ theta____ kappa____ phi______ frames
    -       24.0662   37.0000   30.0000 90
;
_diffrn_measurement_device_type 'SuperNova, Single source at offset, Eos'
_diffrn_measurement_method '\w scans'
_diffrn_orient_matrix_UB_11 0.0433573000
_diffrn_orient_matrix_UB_12 -0.0089345000
_diffrn_orient_matrix_UB_13 0.0107168000
_diffrn_orient_matrix_UB_21 0.0016950000
_diffrn_orient_matrix_UB_22 -0.0098638000
_diffrn_orient_matrix_UB_23 -0.0359107000
_diffrn_orient_matrix_UB_31 0.0060935000
_diffrn_orient_matrix_UB_32 0.0651245000
_diffrn_orient_matrix_UB_33 -0.0039548000
_diffrn_radiation_monochromator mirror
_diffrn_radiation_type MoK\a
_diffrn_radiation_wavelength 0.71073
_diffrn_reflns_av_R_equivalents 0.0588
_diffrn_reflns_av_unetI/netI 0.0965
_diffrn_reflns_Laue_measured_fraction_full 0.998
_diffrn_reflns_Laue_measured_fraction_max 0.998
_diffrn_reflns_limit_h_max 7
_diffrn_reflns_limit_h_min -20
_diffrn_reflns_limit_k_max 5
_diffrn_reflns_limit_k_min -12
_diffrn_reflns_limit_l_max 23
_diffrn_reflns_limit_l_min -22
_diffrn_reflns_number 11955
_diffrn_reflns_point_group_measured_fraction_full 0.998
_diffrn_reflns_point_group_measured_fraction_max 0.998
_diffrn_reflns_theta_full 25.242
_diffrn_reflns_theta_max 25.349
_diffrn_reflns_theta_min 3.342
_diffrn_source 'SuperNova (Mo) X-ray Source'
_exptl_absorpt_coefficient_mu 1.303
_exptl_absorpt_correction_T_max 1.00000
_exptl_absorpt_correction_T_min 0.37195
_exptl_absorpt_correction_type multi-scan
_exptl_absorpt_process_details
;
CrysAlisPro, Agilent Technologies,
Version 1.171.36.32 (release 02-08-2013 CrysAlis171 .NET)
(compiled Aug  2 2013,16:46:58)
Empirical absorption correction using spherical harmonics,
 implemented in SCALE3 ABSPACK scaling algorithm.
;
_exptl_crystal_colour 'dark brown'
_exptl_crystal_density_diffrn 1.292
_exptl_crystal_description block
_exptl_crystal_F_000 1348
_exptl_crystal_size_max 0.2444
_exptl_crystal_size_mid 0.1027
_exptl_crystal_size_min 0.0518
_refine_diff_density_max 1.133
_refine_diff_density_min -1.295
_refine_diff_density_rms 0.115
_refine_ls_extinction_method none
_refine_ls_goodness_of_fit_ref 1.022
_refine_ls_hydrogen_treatment constr
_refine_ls_matrix_type full
_refine_ls_number_parameters 364
_refine_ls_number_reflns 6103
_refine_ls_number_restraints 36
_refine_ls_restrained_S_all 1.032
_refine_ls_R_factor_all 0.0852
_refine_ls_R_factor_gt 0.0539
_refine_ls_shift/su_max 0.001
_refine_ls_shift/su_mean 0.000
_refine_ls_structure_factor_coef Fsqd
_refine_ls_weighting_details 'w=1/[\s^2^(Fo^2^)+(0.0309P)^2^] where P=(Fo^2^+2Fc^2^)/3'
_refine_ls_weighting_scheme calc
_refine_ls_wR_factor_gt 0.0924
_refine_ls_wR_factor_ref 0.1032
_reflns_Friedel_coverage 0.000
_reflns_number_gt 4476
_reflns_number_total 6103
_reflns_threshold_expression 'I > 2\s(I)'
_cod_data_source_file ic6b02683_si_002.cif
_cod_data_source_block 1
_cod_database_code 4349353
_manchester_internal_coll_name adpm213
_manchester_internal_coll_client JJL/FO/DPM
_manchester_internal_coll_type custom
_manchester_internal_coll_frame_time 15s
_manchester_internal_coll_frame_width 1
_manchester_internal_coll_frame_method '\w scans'
_manchester_internal_coll_user FO
_manchester_internal_coll_date 29/05/2015
_manchester_internal_process_user FO
_manchester_internal_process_date 29/06/2015
_manchester_internal_solution_user FO
_manchester_internal_solution_date 29/06/2015
_manchester_internal_refinement_user FO
_manchester_internal_refinement_date 30/06/2015
_manchester_internal_validation_user FO
_manchester_internal_validation_date 16/08/2015
_manchester_internal_archive_date 16/08/2015
_shelxl_version_number 2014/6
_chemical_oxdiff_formula 'La C50 N2'
_shelx_space_group_comment
;
The symmetry employed for this shelxl refinement is uniquely defined
by the following loop, which should always be used as a source of
symmetry information in preference to the above space-group names.
They are only intended as comments.
;
_reflns_odcompleteness_completeness 99.70
_reflns_odcompleteness_iscentric 1
_reflns_odcompleteness_theta 26.32
_olex2_refinement_description
;
1. Fixed Uiso
 At 1.2 times of:
  All C(H) groups
 At 1.5 times of:
  All C(H,H,H) groups
2. Rigid body (RIGU) restrains
 C21, C20, C19, C22
 with sigma for 1-2 distances of 0.004 and sigma for 1-3 distances of 0.004
 C8, C6, C9, C7
 with sigma for 1-2 distances of 0.004 and sigma for 1-3 distances of 0.004
3.a Aromatic/amide H refined with riding coordinates:
 C2(H2), C4(H4), C5(H5), C15(H15), C17(H17), C18(H18), C27(H27), C28(H28),
 C29(H29), C30(H30), C33(H33), C34(H34), C35(H35), C36(H36)
3.b Idealised Me refined as rotating group:
 C7(H7A,H7B,H7C), C8(H8A,H8B,H8C), C9(H9A,H9B,H9C), C11(H11A,H11B,H11C),
 C12(H12A,H12B,H12C), C13(H13A,H13B,H13C), C20(H20A,H20B,H20C), C21(H21A,H21B,
 H21C), C22(H22A,H22B,H22C), C24(H24A,H24B,H24C), C25(H25A,H25B,H25C), C26(H26A,
 H26B,H26C)
;
_olex2_submission_special_instructions 'No special instructions were received'

loop_
_space_group_symop_operation_xyz
'x, y, z'
'-x, y+1/2, -z+1/2'
'-x, -y, -z'
'x, -y-1/2, z-1/2'

loop_
_atom_site_label
_atom_site_type_symbol
_atom_site_fract_x
_atom_site_fract_y
_atom_site_fract_z
_atom_site_U_iso_or_equiv
_atom_site_adp_type
_atom_site_occupancy
_atom_site_site_symmetry_order
_atom_site_calc_flag
_atom_site_refinement_flags_posn
_atom_site_refinement_flags_adp
La1 La 0.24325(2) 0.55771(3) 0.32032(2) 0.02315(11) Uani 1 1 d . .
N1 N 0.1546(3) 0.6346(4) 0.4007(2) 0.0225(10) Uani 1 1 d . .
N2 N 0.3132(3) 0.7051(4) 0.4177(2) 0.0285(11) Uani 1 1 d . .
C1 C 0.1427(3) 0.5857(5) 0.1801(3) 0.0253(13) Uani 1 1 d . .
C2 C 0.1323(3) 0.7003(5) 0.2129(3) 0.0257(13) Uani 1 1 d . .
H2 H 0.0840 0.7268 0.2248 0.031 Uiso 1 1 calc R .
C3 C 0.2076(3) 0.7693(5) 0.2250(3) 0.0221(12) Uani 1 1 d . .
C4 C 0.2643(3) 0.6934(4) 0.2011(3) 0.0235(13) Uani 1 1 d . .
H4 H 0.3191 0.7138 0.2030 0.028 Uiso 1 1 calc R .
C5 C 0.2250(3) 0.5812(4) 0.1738(3) 0.0225(12) Uani 1 1 d . .
H5 H 0.2495 0.5153 0.1549 0.027 Uiso 1 1 calc R .
C6 C 0.0752(4) 0.4896(5) 0.1512(3) 0.0369(15) Uani 1 1 d . U
C7 C -0.0036(4) 0.5525(6) 0.1149(4) 0.076(2) Uani 1 1 d . U
H7A H 0.0072 0.6106 0.0802 0.114 Uiso 1 1 calc GR .
H7B H -0.0261 0.5966 0.1494 0.114 Uiso 1 1 calc GR .
H7C H -0.0425 0.4905 0.0918 0.114 Uiso 1 1 calc GR .
C8 C 0.1051(5) 0.4042(7) 0.0979(4) 0.088(3) Uani 1 1 d . U
H8A H 0.1573 0.3677 0.1205 0.133 Uiso 1 1 calc GR .
H8B H 0.1112 0.4528 0.0577 0.133 Uiso 1 1 calc GR .
H8C H 0.0653 0.3389 0.0824 0.133 Uiso 1 1 calc GR .
C9 C 0.0585(4) 0.4038(5) 0.2091(3) 0.0485(18) Uani 1 1 d . U
H9A H 0.0190 0.3411 0.1881 0.073 Uiso 1 1 calc GR .
H9B H 0.0369 0.4521 0.2426 0.073 Uiso 1 1 calc GR .
H9C H 0.1090 0.3640 0.2330 0.073 Uiso 1 1 calc GR .
C10 C 0.2180(4) 0.9072(5) 0.2468(3) 0.0278(14) Uani 1 1 d . .
C11 C 0.1657(4) 0.9843(5) 0.1858(3) 0.0471(18) Uani 1 1 d . .
H11A H 0.1701 1.0716 0.1980 0.071 Uiso 1 1 calc GR .
H11B H 0.1090 0.9587 0.1778 0.071 Uiso 1 1 calc GR .
H11C H 0.1852 0.9709 0.1434 0.071 Uiso 1 1 calc GR .
C12 C 0.3077(4) 0.9478(5) 0.2583(4) 0.0545(19) Uani 1 1 d . .
H12A H 0.3408 0.9016 0.2972 0.082 Uiso 1 1 calc GR .
H12B H 0.3121 1.0358 0.2689 0.082 Uiso 1 1 calc GR .
H12C H 0.3269 0.9318 0.2160 0.082 Uiso 1 1 calc GR .
C13 C 0.1868(4) 0.9324(5) 0.3134(3) 0.0438(17) Uani 1 1 d . .
H13A H 0.2204 0.8878 0.3527 0.066 Uiso 1 1 calc GR .
H13B H 0.1306 0.9048 0.3062 0.066 Uiso 1 1 calc GR .
H13C H 0.1898 1.0206 0.3234 0.066 Uiso 1 1 calc GR .
C14 C 0.3618(4) 0.3640(5) 0.3230(3) 0.0344(15) Uani 1 1 d . .
C15 C 0.3631(3) 0.3844(5) 0.3943(3) 0.0330(14) Uani 1 1 d . .
H15 H 0.4070 0.4206 0.4268 0.040 Uiso 1 1 calc R .
C16 C 0.2894(3) 0.3430(5) 0.4111(3) 0.0281(14) Uani 1 1 d . .
C17 C 0.2388(4) 0.2995(5) 0.3463(3) 0.0390(16) Uani 1 1 d . .
H17 H 0.1853 0.2685 0.3402 0.047 Uiso 1 1 calc R .
C18 C 0.2835(4) 0.3112(5) 0.2923(3) 0.0388(16) Uani 1 1 d . .
H18 H 0.2646 0.2882 0.2450 0.047 Uiso 1 1 calc R .
C19 C 0.4338(4) 0.3770(6) 0.2876(3) 0.0428(16) Uani 1 1 d . U
C20 C 0.5018(4) 0.2854(6) 0.3234(4) 0.061(2) Uani 1 1 d . U
H20A H 0.5248 0.3125 0.3712 0.091 Uiso 1 1 calc GR .
H20B H 0.5444 0.2833 0.2973 0.091 Uiso 1 1 calc GR .
H20C H 0.4786 0.2032 0.3242 0.091 Uiso 1 1 calc GR .
C21 C 0.4101(5) 0.3460(9) 0.2096(4) 0.093(3) Uani 1 1 d . U
H21A H 0.3874 0.2629 0.2034 0.140 Uiso 1 1 calc GR .
H21B H 0.4581 0.3501 0.1900 0.140 Uiso 1 1 calc GR .
H21C H 0.3696 0.4050 0.1855 0.140 Uiso 1 1 calc GR .
C22 C 0.4681(4) 0.5094(6) 0.2965(4) 0.072(2) Uani 1 1 d . U
H22A H 0.5128 0.5168 0.2731 0.108 Uiso 1 1 calc GR .
H22B H 0.4878 0.5273 0.3462 0.108 Uiso 1 1 calc GR .
H22C H 0.4253 0.5677 0.2761 0.108 Uiso 1 1 calc GR .
C23 C 0.2732(4) 0.3214(5) 0.4844(3) 0.0360(15) Uani 1 1 d . .
C24 C 0.3002(4) 0.1853(6) 0.5050(3) 0.0537(19) Uani 1 1 d . .
H24A H 0.2710 0.1290 0.4692 0.081 Uiso 1 1 calc GR .
H24B H 0.2877 0.1652 0.5498 0.081 Uiso 1 1 calc GR .
H24C H 0.3585 0.1772 0.5089 0.081 Uiso 1 1 calc GR .
C25 C 0.1835(4) 0.3351(7) 0.4852(4) 0.077(3) Uani 1 1 d . .
H25A H 0.1671 0.4210 0.4764 0.115 Uiso 1 1 calc GR .
H25B H 0.1754 0.3102 0.5308 0.115 Uiso 1 1 calc GR .
H25C H 0.1508 0.2830 0.4490 0.115 Uiso 1 1 calc GR .
C26 C 0.3243(5) 0.4119(6) 0.5377(4) 0.069(2) Uani 1 1 d . .
H26A H 0.3819 0.3986 0.5400 0.104 Uiso 1 1 calc GR .
H26B H 0.3134 0.3977 0.5838 0.104 Uiso 1 1 calc GR .
H26C H 0.3098 0.4965 0.5231 0.104 Uiso 1 1 calc GR .
C27 C 0.0761(4) 0.5975(5) 0.3926(3) 0.0312(14) Uani 1 1 d . .
H27 H 0.0517 0.5569 0.3505 0.037 Uiso 1 1 calc R .
C28 C 0.0287(4) 0.6143(5) 0.4411(3) 0.0338(14) Uani 1 1 d . .
H28 H -0.0251 0.5842 0.4329 0.041 Uiso 1 1 calc R .
C29 C 0.0651(4) 0.6793(5) 0.5043(3) 0.0337(14) Uani 1 1 d . .
H29 H 0.0354 0.6925 0.5390 0.040 Uiso 1 1 calc R .
C30 C 0.1437(4) 0.7222(5) 0.5139(3) 0.0297(14) Uani 1 1 d . .
H30 H 0.1676 0.7652 0.5553 0.036 Uiso 1 1 calc R .
C31 C 0.1903(3) 0.7025(5) 0.4617(3) 0.0229(12) Uani 1 1 d . .
C32 C 0.2719(4) 0.7449(5) 0.4681(3) 0.0266(13) Uani 1 1 d . .
C33 C 0.3113(4) 0.8284(5) 0.5216(3) 0.0311(14) Uani 1 1 d . .
H33 H 0.2836 0.8555 0.5555 0.037 Uiso 1 1 calc R .
C34 C 0.3899(4) 0.8703(5) 0.5246(3) 0.0413(17) Uani 1 1 d . .
H34 H 0.4153 0.9261 0.5598 0.050 Uiso 1 1 calc R .
C35 C 0.4312(4) 0.8277(6) 0.4738(4) 0.0488(18) Uani 1 1 d . .
H35 H 0.4847 0.8543 0.4748 0.059 Uiso 1 1 calc R .
C36 C 0.3921(4) 0.7471(5) 0.4233(3) 0.0411(16) Uani 1 1 d . .
H36 H 0.4206 0.7185 0.3903 0.049 Uiso 1 1 calc R .

loop_
_atom_site_aniso_label
_atom_site_aniso_U_11
_atom_site_aniso_U_22
_atom_site_aniso_U_33
_atom_site_aniso_U_23
_atom_site_aniso_U_13
_atom_site_aniso_U_12
La1 0.0341(2) 0.01852(17) 0.01700(16) 0.00225(16) 0.00619(13) 0.00557(17)
N1 0.027(3) 0.020(2) 0.019(2) 0.000(2) 0.002(2) 0.000(2)
N2 0.031(3) 0.027(3) 0.026(3) 0.000(2) 0.004(2) 0.003(2)
C1 0.037(3) 0.021(3) 0.016(3) 0.003(2) 0.001(2) -0.004(3)
C2 0.020(3) 0.034(3) 0.023(3) 0.006(3) 0.003(2) 0.002(3)
C3 0.027(3) 0.020(3) 0.018(3) 0.006(2) 0.001(2) 0.004(2)
C4 0.026(3) 0.023(3) 0.023(3) 0.004(2) 0.007(3) 0.001(3)
C5 0.031(3) 0.020(3) 0.019(3) 0.002(2) 0.008(2) 0.006(2)
C6 0.050(4) 0.037(3) 0.021(3) -0.004(3) 0.002(3) -0.019(3)
C7 0.055(4) 0.065(5) 0.089(6) 0.033(4) -0.021(4) -0.023(4)
C8 0.095(6) 0.099(6) 0.080(6) -0.066(5) 0.038(5) -0.059(5)
C9 0.057(4) 0.045(4) 0.038(4) 0.006(3) -0.002(3) -0.020(3)
C10 0.038(4) 0.016(3) 0.029(3) 0.004(2) 0.005(3) 0.000(2)
C11 0.074(5) 0.024(3) 0.037(4) 0.005(3) 0.000(4) 0.007(3)
C12 0.050(4) 0.032(4) 0.079(5) -0.008(4) 0.010(4) -0.011(3)
C13 0.068(5) 0.022(3) 0.041(4) -0.002(3) 0.010(3) 0.004(3)
C14 0.040(4) 0.031(3) 0.033(4) 0.004(3) 0.008(3) 0.021(3)
C15 0.026(3) 0.032(3) 0.037(4) 0.004(3) -0.002(3) 0.011(3)
C16 0.034(4) 0.016(3) 0.033(3) 0.008(3) 0.003(3) 0.009(3)
C17 0.049(4) 0.024(3) 0.042(4) 0.007(3) 0.006(3) 0.001(3)
C18 0.055(4) 0.024(3) 0.036(4) 0.002(3) 0.009(3) 0.007(3)
C19 0.042(4) 0.052(4) 0.039(3) 0.015(3) 0.017(3) 0.023(3)
C20 0.048(4) 0.069(5) 0.068(5) 0.020(4) 0.021(4) 0.028(4)
C21 0.082(6) 0.156(8) 0.047(4) -0.002(5) 0.024(4) 0.054(6)
C22 0.060(5) 0.068(4) 0.103(6) 0.023(4) 0.047(5) 0.018(4)
C23 0.035(4) 0.037(4) 0.036(4) 0.016(3) 0.008(3) 0.013(3)
C24 0.063(5) 0.049(4) 0.052(4) 0.027(4) 0.019(4) 0.025(4)
C25 0.072(6) 0.081(6) 0.094(6) 0.056(5) 0.053(5) 0.032(5)
C26 0.104(7) 0.069(5) 0.038(4) 0.000(4) 0.024(4) 0.003(5)
C27 0.037(4) 0.031(3) 0.021(3) -0.007(3) -0.003(3) 0.006(3)
C28 0.036(4) 0.030(3) 0.036(4) 0.002(3) 0.009(3) 0.003(3)
C29 0.045(4) 0.030(3) 0.030(3) 0.002(3) 0.016(3) 0.008(3)
C30 0.044(4) 0.025(3) 0.019(3) -0.002(3) 0.006(3) 0.005(3)
C31 0.030(3) 0.019(3) 0.017(3) 0.006(2) 0.001(2) 0.002(2)
C32 0.038(4) 0.019(3) 0.019(3) 0.001(3) -0.002(3) 0.003(3)
C33 0.037(4) 0.027(3) 0.028(3) -0.002(3) 0.005(3) 0.000(3)
C34 0.053(4) 0.033(4) 0.028(4) -0.002(3) -0.009(3) 0.007(3)
C35 0.035(4) 0.049(4) 0.055(5) -0.006(4) -0.005(3) -0.012(3)
C36 0.038(4) 0.043(4) 0.041(4) -0.001(3) 0.006(3) 0.007(3)

loop_
_atom_type_symbol
_atom_type_description
_atom_type_scat_dispersion_real
_atom_type_scat_dispersion_imag
_atom_type_scat_source
C C 0.0033 0.0016 'International Tables Vol C Tables 4.2.6.8 and 6.1.1.4'
H H 0.0000 0.0000 'International Tables Vol C Tables 4.2.6.8 and 6.1.1.4'
La La -0.2871 2.4523 'International Tables Vol C Tables 4.2.6.8 and 6.1.1.4'
N N 0.0061 0.0033 'International Tables Vol C Tables 4.2.6.8 and 6.1.1.4'

loop_
_exptl_crystal_face_index_h
_exptl_crystal_face_index_k
_exptl_crystal_face_index_l
_exptl_crystal_face_perp_dist
_exptl_oxdiff_crystal_face_indexfrac_h
_exptl_oxdiff_crystal_face_indexfrac_k
_exptl_oxdiff_crystal_face_indexfrac_l
_exptl_oxdiff_crystal_face_x
_exptl_oxdiff_crystal_face_y
_exptl_oxdiff_crystal_face_z
-5 12 16 0.0568 -5.0209 12.0161 16.0403 -0.1531 -0.7031 0.6885
-11 -7 22 0.0722 -11.0282 -7.0200 22.0341 -0.1793 -0.7407 -0.6115
-4 -15 3 0.0443 -4.0036 -15.0279 2.9918 -0.0073 0.0340 -1.0149
4 15 -4 0.0524 4.0040 15.0281 -3.9938 -0.0035 0.0020 1.0189
23 -2 -6 0.0180 23.0507 -1.9922 -6.0091 0.9528 0.2745 0.0345
6 12 -17 0.0573 6.0141 12.0256 -17.0210 -0.0291 0.5028 0.8871
-1 -14 -11 0.0691 -0.9926 -14.0230 -11.0336 -0.0360 0.5329 -0.8757
-22 4 6 0.0264 -22.0494 3.9961 6.0110 -0.9273 -0.2926 0.1021

loop_
_geom_angle_atom_site_label_1
_geom_angle_atom_site_label_2
_geom_angle_atom_site_label_3
_geom_angle
N1 La1 N2 64.55(14)
N1 La1 C1 104.75(15)
N1 La1 C2 84.50(14)
N1 La1 C3 94.38(14)
N1 La1 C4 122.73(14)
N1 La1 C5 131.04(14)
N1 La1 C14 136.68(15)
N1 La1 C15 110.07(15)
N1 La1 C16 89.70(15)
N1 La1 C17 99.57(16)
N1 La1 C18 128.82(16)
N2 La1 C1 135.44(14)
N2 La1 C2 108.57(14)
N2 La1 C3 88.90(14)
N2 La1 C4 99.66(14)
N2 La1 C5 128.72(14)
N2 La1 C14 103.91(16)
N2 La1 C15 83.15(15)
N2 La1 C16 91.64(15)
N2 La1 C17 120.36(16)
N2 La1 C18 129.85(16)
C1 La1 C2 28.41(14)
C1 La1 C3 47.38(14)
C1 La1 C16 132.64(15)
C2 La1 C3 28.62(14)
C2 La1 C16 153.84(15)
C4 La1 C1 47.46(15)
C4 La1 C2 46.81(15)
C4 La1 C3 28.39(14)
C4 La1 C14 99.91(16)
C4 La1 C15 122.74(16)
C4 La1 C16 147.46(16)
C5 La1 C1 28.77(14)
C5 La1 C2 46.95(15)
C5 La1 C3 47.42(14)
C5 La1 C4 29.09(13)
C5 La1 C14 89.80(16)
C5 La1 C15 117.89(16)
C5 La1 C16 129.90(15)
C5 La1 C17 105.60(16)
C5 La1 C18 82.13(16)
C14 La1 C1 110.16(16)
C14 La1 C2 136.31(16)
C14 La1 C3 128.18(16)
C14 La1 C15 28.26(15)
C14 La1 C16 47.59(16)
C15 La1 C1 137.18(16)
C15 La1 C2 164.56(16)
C15 La1 C3 147.60(16)
C15 La1 C16 28.45(15)
C16 La1 C3 175.70(16)
C17 La1 C1 103.82(16)
C17 La1 C2 127.59(16)
C17 La1 C3 150.70(16)
C17 La1 C4 131.77(16)
C17 La1 C14 47.99(18)
C17 La1 C15 46.93(17)
C17 La1 C16 28.83(15)
C18 La1 C1 91.63(16)
C18 La1 C2 120.00(17)
C18 La1 C3 129.38(16)
C18 La1 C4 104.19(16)
C18 La1 C14 29.06(16)
C18 La1 C15 46.87(17)
C18 La1 C16 47.77(17)
C18 La1 C17 29.35(17)
C27 N1 La1 121.7(3)
C27 N1 C31 117.9(5)
C31 N1 La1 119.7(3)
C32 N2 La1 119.9(4)
C36 N2 La1 122.2(4)
C36 N2 C32 117.9(5)
C2 C1 La1 76.6(3)
C2 C1 C6 126.4(5)
C5 C1 La1 73.0(3)
C5 C1 C2 107.0(5)
C5 C1 C6 126.5(5)
C6 C1 La1 119.8(3)
La1 C2 H2 115.5
C1 C2 La1 75.0(3)
C1 C2 H2 125.4
C1 C2 C3 109.2(5)
C3 C2 La1 76.2(3)
C3 C2 H2 125.4
C2 C3 La1 75.2(3)
C2 C3 C10 125.5(5)
C4 C3 La1 72.7(3)
C4 C3 C2 106.3(4)
C4 C3 C10 127.3(5)
C10 C3 La1 125.6(3)
La1 C4 H4 113.2
C3 C4 La1 78.9(3)
C3 C4 H4 125.5
C3 C4 C5 109.0(5)
C5 C4 La1 74.6(3)
C5 C4 H4 125.5
La1 C5 H5 112.2
C1 C5 La1 78.2(3)
C1 C5 C4 108.5(5)
C1 C5 H5 125.8
C4 C5 La1 76.3(3)
C4 C5 H5 125.8
C1 C6 C8 108.6(5)
C7 C6 C1 111.1(5)
C7 C6 C8 109.5(6)
C7 C6 C9 109.1(6)
C9 C6 C1 112.3(5)
C9 C6 C8 106.1(5)
C6 C7 H7A 109.5
C6 C7 H7B 109.5
C6 C7 H7C 109.5
H7A C7 H7B 109.5
H7A C7 H7C 109.5
H7B C7 H7C 109.5
C6 C8 H8A 109.5
C6 C8 H8B 109.5
C6 C8 H8C 109.5
H8A C8 H8B 109.5
H8A C8 H8C 109.5
H8B C8 H8C 109.5
C6 C9 H9A 109.5
C6 C9 H9B 109.5
C6 C9 H9C 109.5
H9A C9 H9B 109.5
H9A C9 H9C 109.5
H9B C9 H9C 109.5
C3 C10 C11 107.2(4)
C12 C10 C3 111.0(5)
C12 C10 C11 108.8(5)
C13 C10 C3 111.5(4)
C13 C10 C11 108.2(5)
C13 C10 C12 109.9(5)
C10 C11 H11A 109.5
C10 C11 H11B 109.5
C10 C11 H11C 109.5
H11A C11 H11B 109.5
H11A C11 H11C 109.5
H11B C11 H11C 109.5
C10 C12 H12A 109.5
C10 C12 H12B 109.5
C10 C12 H12C 109.5
H12A C12 H12B 109.5
H12A C12 H12C 109.5
H12B C12 H12C 109.5
C10 C13 H13A 109.5
C10 C13 H13B 109.5
C10 C13 H13C 109.5
H13A C13 H13B 109.5
H13A C13 H13C 109.5
H13B C13 H13C 109.5
C15 C14 La1 75.9(3)
C15 C14 C18 106.2(5)
C15 C14 C19 126.8(6)
C18 C14 La1 73.5(3)
C18 C14 C19 126.4(6)
C19 C14 La1 122.7(4)
La1 C15 H15 114.7
C14 C15 La1 75.8(3)
C14 C15 H15 124.4
C14 C15 C16 111.3(5)
C16 C15 La1 76.9(3)
C16 C15 H15 124.4
C15 C16 La1 74.6(3)
C15 C16 C17 105.7(5)
C15 C16 C23 127.8(5)
C17 C16 La1 72.6(3)
C17 C16 C23 125.3(6)
C23 C16 La1 127.5(4)
La1 C17 H17 113.0
C16 C17 La1 78.5(3)
C16 C17 H17 125.8
C16 C17 C18 108.4(6)
C18 C17 La1 75.0(3)
C18 C17 H17 125.8
La1 C18 H18 113.4
C14 C18 La1 77.5(3)
C14 C18 C17 108.3(6)
C14 C18 H18 125.8
C17 C18 La1 75.6(3)
C17 C18 H18 125.8
C14 C19 C20 108.3(5)
C14 C19 C22 110.4(5)
C21 C19 C14 112.3(6)
C21 C19 C20 108.0(6)
C21 C19 C22 108.9(6)
C22 C19 C20 108.9(6)
C19 C20 H20A 109.5
C19 C20 H20B 109.5
C19 C20 H20C 109.5
H20A C20 H20B 109.5
H20A C20 H20C 109.5
H20B C20 H20C 109.5
C19 C21 H21A 109.5
C19 C21 H21B 109.5
C19 C21 H21C 109.5
H21A C21 H21B 109.5
H21A C21 H21C 109.5
H21B C21 H21C 109.5
C19 C22 H22A 109.5
C19 C22 H22B 109.5
C19 C22 H22C 109.5
H22A C22 H22B 109.5
H22A C22 H22C 109.5
H22B C22 H22C 109.5
C16 C23 C24 106.3(5)
C16 C23 C26 110.2(5)
C25 C23 C16 112.6(5)
C25 C23 C24 108.6(5)
C25 C23 C26 109.4(6)
C26 C23 C24 109.7(5)
C23 C24 H24A 109.5
C23 C24 H24B 109.5
C23 C24 H24C 109.5
H24A C24 H24B 109.5
H24A C24 H24C 109.5
H24B C24 H24C 109.5
C23 C25 H25A 109.5
C23 C25 H25B 109.5
C23 C25 H25C 109.5
H25A C25 H25B 109.5
H25A C25 H25C 109.5
H25B C25 H25C 109.5
C23 C26 H26A 109.5
C23 C26 H26B 109.5
C23 C26 H26C 109.5
H26A C26 H26B 109.5
H26A C26 H26C 109.5
H26B C26 H26C 109.5
N1 C27 H27 117.3
N1 C27 C28 125.5(5)
C28 C27 H27 117.3
C27 C28 H28 121.4
C27 C28 C29 117.2(6)
C29 C28 H28 121.4
C28 C29 H29 120.4
C30 C29 C28 119.3(5)
C30 C29 H29 120.4
C29 C30 H30 119.3
C29 C30 C31 121.3(5)
C31 C30 H30 119.3
N1 C31 C30 118.7(5)
N1 C31 C32 117.1(5)
C32 C31 C30 124.1(5)
N2 C32 C31 117.7(5)
N2 C32 C33 119.3(5)
C33 C32 C31 123.0(5)
C32 C33 H33 119.5
C34 C33 C32 121.1(6)
C34 C33 H33 119.5
C33 C34 H34 120.6
C33 C34 C35 118.9(6)
C35 C34 H34 120.6
C34 C35 H35 120.6
C36 C35 C34 118.8(6)
C36 C35 H35 120.6
N2 C36 H36 118.0
C35 C36 N2 124.0(6)
C35 C36 H36 118.0

loop_
_geom_bond_atom_site_label_1
_geom_bond_atom_site_label_2
_geom_bond_distance
La1 N1 2.514(4)
La1 N2 2.524(4)
La1 C1 2.855(5)
La1 C2 2.876(5)
La1 C3 2.889(5)
La1 C4 2.811(5)
La1 C5 2.790(5)
La1 C14 2.850(5)
La1 C15 2.852(5)
La1 C16 2.881(5)
La1 C17 2.806(5)
La1 C18 2.799(5)
N1 C27 1.339(7)
N1 C31 1.395(6)
N2 C32 1.382(7)
N2 C36 1.367(7)
C1 C2 1.406(7)
C1 C5 1.404(7)
C1 C6 1.528(7)
C2 H2 0.9300
C2 C3 1.425(7)
C3 C4 1.400(7)
C3 C10 1.530(7)
C4 H4 0.9300
C4 C5 1.407(7)
C5 H5 0.9300
C6 C7 1.497(8)
C6 C8 1.540(9)
C6 C9 1.520(8)
C7 H7A 0.9600
C7 H7B 0.9600
C7 H7C 0.9600
C8 H8A 0.9600
C8 H8B 0.9600
C8 H8C 0.9600
C9 H9A 0.9600
C9 H9B 0.9600
C9 H9C 0.9600
C10 C11 1.535(7)
C10 C12 1.521(8)
C10 C13 1.518(8)
C11 H11A 0.9600
C11 H11B 0.9600
C11 H11C 0.9600
C12 H12A 0.9600
C12 H12B 0.9600
C12 H12C 0.9600
C13 H13A 0.9600
C13 H13B 0.9600
C13 H13C 0.9600
C14 C15 1.392(8)
C14 C18 1.418(8)
C14 C19 1.517(8)
C15 H15 0.9300
C15 C16 1.409(8)
C16 C17 1.418(8)
C16 C23 1.520(8)
C17 H17 0.9300
C17 C18 1.420(8)
C18 H18 0.9300
C19 C20 1.534(8)
C19 C21 1.506(9)
C19 C22 1.518(9)
C20 H20A 0.9600
C20 H20B 0.9600
C20 H20C 0.9600
C21 H21A 0.9600
C21 H21B 0.9600
C21 H21C 0.9600
C22 H22A 0.9600
C22 H22B 0.9600
C22 H22C 0.9600
C23 C24 1.545(8)
C23 C25 1.503(8)
C23 C26 1.522(8)
C24 H24A 0.9600
C24 H24B 0.9600
C24 H24C 0.9600
C25 H25A 0.9600
C25 H25B 0.9600
C25 H25C 0.9600
C26 H26A 0.9600
C26 H26B 0.9600
C26 H26C 0.9600
C27 H27 0.9300
C27 C28 1.369(8)
C28 H28 0.9300
C28 C29 1.414(7)
C29 H29 0.9300
C29 C30 1.358(7)
C30 H30 0.9300
C30 C31 1.422(7)
C31 C32 1.408(7)
C32 C33 1.408(7)
C33 H33 0.9300
C33 C34 1.370(8)
C34 H34 0.9300
C34 C35 1.398(9)
C35 H35 0.9300
C35 C36 1.351(8)
C36 H36 0.9300

loop_
_geom_torsion_atom_site_label_1
_geom_torsion_atom_site_label_2
_geom_torsion_atom_site_label_3
_geom_torsion_atom_site_label_4
_geom_torsion
La1 N1 C27 C28 166.5(4)
La1 N1 C31 C30 -166.8(4)
La1 N1 C31 C32 11.6(6)
La1 N2 C32 C31 -1.4(6)
La1 N2 C32 C33 -179.2(4)
La1 N2 C36 C35 178.8(5)
La1 C1 C2 C3 69.2(4)
La1 C1 C5 C4 -71.0(3)
La1 C1 C6 C7 135.0(5)
La1 C1 C6 C8 -104.5(5)
La1 C1 C6 C9 12.5(7)
La1 C2 C3 C4 66.6(3)
La1 C2 C3 C10 -123.4(5)
La1 C3 C4 C5 69.3(3)
La1 C3 C10 C11 -161.0(4)
La1 C3 C10 C12 80.2(6)
La1 C3 C10 C13 -42.8(6)
La1 C4 C5 C1 72.3(4)
La1 C14 C15 C16 69.6(4)
La1 C14 C18 C17 -70.0(4)
La1 C14 C19 C20 157.1(4)
La1 C14 C19 C21 -83.8(7)
La1 C14 C19 C22 38.0(7)
La1 C15 C16 C17 66.5(4)
La1 C15 C16 C23 -125.9(5)
La1 C16 C17 C18 69.8(4)
La1 C16 C23 C24 172.7(4)
La1 C16 C23 C25 53.9(7)
La1 C16 C23 C26 -68.5(6)
La1 C17 C18 C14 71.3(4)
N1 C27 C28 C29 1.8(9)
N1 C31 C32 N2 -6.6(7)
N1 C31 C32 C33 171.1(5)
N2 C32 C33 C34 -0.2(8)
C1 C2 C3 La1 -68.4(4)
C1 C2 C3 C4 -1.8(6)
C1 C2 C3 C10 168.2(5)
C2 C1 C5 La1 69.8(4)
C2 C1 C5 C4 -1.3(6)
C2 C1 C6 C7 39.8(8)
C2 C1 C6 C8 160.3(6)
C2 C1 C6 C9 -82.7(7)
C2 C3 C4 La1 -68.3(3)
C2 C3 C4 C5 1.0(6)
C2 C3 C10 C11 -63.9(7)
C2 C3 C10 C12 177.4(5)
C2 C3 C10 C13 54.4(7)
C3 C4 C5 La1 -72.2(4)
C3 C4 C5 C1 0.2(6)
C4 C3 C10 C11 104.0(6)
C4 C3 C10 C12 -14.7(7)
C4 C3 C10 C13 -137.7(6)
C5 C1 C2 La1 -67.3(3)
C5 C1 C2 C3 1.9(6)
C5 C1 C6 C7 -134.7(6)
C5 C1 C6 C8 -14.2(8)
C5 C1 C6 C9 102.8(6)
C6 C1 C2 La1 117.4(5)
C6 C1 C2 C3 -173.4(5)
C6 C1 C5 La1 -114.9(5)
C6 C1 C5 C4 174.1(5)
C10 C3 C4 La1 122.0(5)
C10 C3 C4 C5 -168.8(5)
C14 C15 C16 La1 -68.8(4)
C14 C15 C16 C17 -2.4(6)
C14 C15 C16 C23 165.3(5)
C15 C14 C18 La1 69.5(4)
C15 C14 C18 C17 -0.5(6)
C15 C14 C19 C20 60.2(8)
C15 C14 C19 C21 179.3(6)
C15 C14 C19 C22 -58.9(8)
C15 C16 C17 La1 -67.9(4)
C15 C16 C17 C18 2.0(6)
C15 C16 C23 C24 -87.4(7)
C15 C16 C23 C25 153.8(6)
C15 C16 C23 C26 31.4(8)
C16 C17 C18 La1 -72.2(4)
C16 C17 C18 C14 -0.9(6)
C17 C16 C23 C24 77.9(7)
C17 C16 C23 C25 -40.8(8)
C17 C16 C23 C26 -163.2(5)
C18 C14 C15 La1 -67.8(4)
C18 C14 C15 C16 1.8(6)
C18 C14 C19 C20 -109.9(7)
C18 C14 C19 C21 9.2(9)
C18 C14 C19 C22 131.0(6)
C19 C14 C15 La1 120.6(6)
C19 C14 C15 C16 -169.9(5)
C19 C14 C18 La1 -118.8(6)
C19 C14 C18 C17 171.2(5)
C23 C16 C17 La1 124.1(5)
C23 C16 C17 C18 -166.1(5)
C27 N1 C31 C30 3.9(7)
C27 N1 C31 C32 -177.7(5)
C27 C28 C29 C30 0.4(8)
C28 C29 C30 C31 -0.3(8)
C29 C30 C31 N1 -1.9(8)
C29 C30 C31 C32 179.8(5)
C30 C31 C32 N2 171.7(5)
C30 C31 C32 C33 -10.5(8)
C31 N1 C27 C28 -4.0(8)
C31 C32 C33 C34 -177.9(5)
C32 N2 C36 C35 -1.9(8)
C32 C33 C34 C35 -0.7(9)
C33 C34 C35 C36 0.4(9)
C34 C35 C36 N2 0.9(9)
C36 N2 C32 C31 179.2(5)
C36 N2 C32 C33 1.4(7)
